data_1505535
loop_
_publ_author_name
'Oppenheimer, Jossian'
'Hsung, Richard P.'
'Figueroa, Ruth'
'Johnson, Whitney L.'

_publ_section_title
;
 Stereochemical control of both C-C and C-N axial chirality in the
 synthesis of chiral N,O-biaryls.
;
_journal_issue 20
_journal_name_full 'Organic letters'
_journal_page_first 3969
_journal_page_last 3972
_journal_paper_doi 10.1021/ol701692m
_journal_volume 9
_journal_year 2007
_chemical_formula_moiety 'C29 H35 N O7'
_chemical_formula_sum 'C29 H35 N O7'
_chemical_formula_weight 509.58
_chemical_name_common 07035
_chemical_name_systematic
; 
 ? 
;
_space_group_IT_number 14
_symmetry_cell_setting monoclinic
_symmetry_space_group_name_Hall '-P 2yn'
_symmetry_space_group_name_H-M 'P 1 21/n 1'
_atom_sites_solution_hydrogens geom
_atom_sites_solution_primary direct
_atom_sites_solution_secondary difmap
_audit_creation_method SHELXL-97
_cell_angle_alpha 90.00
_cell_angle_beta 92.575(2)
_cell_angle_gamma 90.00
_cell_formula_units_Z 4
_cell_length_a 11.6601(10)
_cell_length_b 10.7203(9)
_cell_length_c 21.3025(18)
_cell_measurement_reflns_used 3505
_cell_measurement_temperature 173(2)
_cell_measurement_theta_max 27.08
_cell_measurement_theta_min 2.58
_cell_volume 2660.1(4)
_computing_cell_refinement 'SAINT, Bruker'
_computing_data_collection 'SMART, Bruker'
_computing_data_reduction 'SAINT, Bruker'
_computing_molecular_graphics 'SHELXTL, Bruker'
_computing_publication_material 'Bruker SHELXTL'
_computing_structure_refinement 'SHELXL-97 (Sheldrick, 1997)'
_computing_structure_solution 'SHELXS-97 (Sheldrick, 1990)'
_diffrn_ambient_temperature 173(2)
_diffrn_measured_fraction_theta_full 0.991
_diffrn_measured_fraction_theta_max 0.991
_diffrn_measurement_device_type 'Bruker SMART Platform CCD'
_diffrn_measurement_method 'area detector, omega scans per phi'
_diffrn_radiation_monochromator graphite
_diffrn_radiation_source 'normal-focus sealed tube'
_diffrn_radiation_type MoK\a
_diffrn_radiation_wavelength 0.71073
_diffrn_reflns_av_R_equivalents 0.0283
_diffrn_reflns_av_sigmaI/netI 0.0223
_diffrn_reflns_limit_h_max 15
_diffrn_reflns_limit_h_min -14
_diffrn_reflns_limit_k_max 13
_diffrn_reflns_limit_k_min -13
_diffrn_reflns_limit_l_max 25
_diffrn_reflns_limit_l_min -27
_diffrn_reflns_number 27599
_diffrn_reflns_theta_full 27.52
_diffrn_reflns_theta_max 27.52
_diffrn_reflns_theta_min 1.91
_exptl_absorpt_coefficient_mu 0.091
_exptl_absorpt_correction_T_max 0.980
_exptl_absorpt_correction_T_min 0.947
_exptl_absorpt_correction_type multi-scan
_exptl_absorpt_process_details 'SADABS, R. Blessing, 1995'
_exptl_crystal_colour colorless
_exptl_crystal_density_diffrn 1.272
_exptl_crystal_density_method 'not measured'
_exptl_crystal_description block
_exptl_crystal_F_000 1088
_exptl_crystal_size_max 0.60
_exptl_crystal_size_mid 0.30
_exptl_crystal_size_min 0.15
_refine_diff_density_max 0.343
_refine_diff_density_min -0.224
_refine_diff_density_rms 0.042
_refine_ls_extinction_method none
_refine_ls_goodness_of_fit_ref 1.017
_refine_ls_hydrogen_treatment constr
_refine_ls_matrix_type full
_refine_ls_number_parameters 342
_refine_ls_number_reflns 6060
_refine_ls_number_restraints 0
_refine_ls_restrained_S_all 1.017
_refine_ls_R_factor_all 0.0546
_refine_ls_R_factor_gt 0.0418
_refine_ls_shift/su_max 0.000
_refine_ls_shift/su_mean 0.000
_refine_ls_structure_factor_coef Fsqd
_refine_ls_weighting_details 'calc w=1/[\s^2^(Fo^2^)+(0.0731P)^2^+0.9463P] where P=(Fo^2^+2Fc^2^)/3'
_refine_ls_weighting_scheme calc
_refine_ls_wR_factor_gt 0.1164
_refine_ls_wR_factor_ref 0.1297
_reflns_number_gt 4888
_reflns_number_total 6060
_reflns_threshold_expression >2sigma(I)
_cod_data_source_file ol701692m-file005.cif
_cod_data_source_block 07035
_cod_depositor_comments
;
The following automatic conversions were performed:

'_symmetry_cell_setting' value 'Monoclinic' changed to 'monoclinic'
according to /home/saulius/struct/CIF-dictionaries/cif_core.dic
dictionary named 'cif_core.dic' version 2.4.1 from 2010-06-29.

Automatic conversion script
Id: cif_fix_values 1715 2011-07-08 13:25:40Z adriana 
;
_cod_original_sg_symbol_H-M P2(1)/n
_cod_database_code 1505535

loop_
_symmetry_equiv_pos_as_xyz
'x, y, z'
'-x+1/2, y+1/2, -z+1/2'
'-x, -y, -z'
'x-1/2, -y-1/2, z-1/2'

loop_
_atom_site_label
_atom_site_type_symbol
_atom_site_fract_x
_atom_site_fract_y
_atom_site_fract_z
_atom_site_U_iso_or_equiv
_atom_site_adp_type
_atom_site_occupancy
_atom_site_symmetry_multiplicity
_atom_site_calc_flag
_atom_site_refinement_flags
O1 O 0.70388(10) 0.72465(10) 0.24650(5) 0.0370(3) Uani 1 1 d .
O2 O 0.62296(10) 0.89046(10) 0.28616(5) 0.0349(3) Uani 1 1 d .
O3 O 0.41864(8) 0.88984(10) 0.03665(5) 0.0314(2) Uani 1 1 d .
O4 O 0.92006(10) 0.94114(10) -0.07016(5) 0.0396(3) Uani 1 1 d .
O5 O 0.91594(10) 0.78766(10) -0.14180(5) 0.0363(3) Uani 1 1 d .
O6 O 1.02194(10) 0.53308(10) -0.07038(6) 0.0395(3) Uani 1 1 d .
O7 O 1.12574(8) 0.70713(12) -0.05292(5) 0.0381(3) Uani 1 1 d .
N1 N 0.62875(9) 0.86865(10) 0.17797(5) 0.0233(2) Uani 1 1 d .
C1 C 0.65557(12) 0.82345(13) 0.23638(6) 0.0272(3) Uani 1 1 d .
C2 C 0.58559(14) 1.01882(14) 0.27857(7) 0.0347(3) Uani 1 1 d .
H2A H 0.6535 1.0734 0.2751 0.042 Uiso 1 1 calc R
H2B H 0.5446 1.0449 0.3161 0.042 Uiso 1 1 calc R
C3 C 0.50726(13) 1.03428(14) 0.22077(7) 0.0318(3) Uani 1 1 d .
C4 C 0.47807(19) 1.17258(17) 0.21211(9) 0.0508(5) Uani 1 1 d .
H4A H 0.5491 1.2208 0.2097 0.076 Uiso 1 1 calc R
H4B H 0.4354 1.2017 0.2479 0.076 Uiso 1 1 calc R
H4C H 0.4310 1.1838 0.1732 0.076 Uiso 1 1 calc R
C5 C 0.39817(14) 0.95611(19) 0.22532(9) 0.0467(4) Uani 1 1 d .
H5A H 0.4184 0.8674 0.2263 0.070 Uiso 1 1 calc R
H5B H 0.3465 0.9728 0.1887 0.070 Uiso 1 1 calc R
H5C H 0.3598 0.9781 0.2638 0.070 Uiso 1 1 calc R
C6 C 0.57663(13) 0.99166(13) 0.16575(7) 0.0287(3) Uani 1 1 d .
H6A H 0.5258 0.9874 0.1273 0.034 Uiso 1 1 calc R
H6B H 0.6378 1.0533 0.1584 0.034 Uiso 1 1 calc R
C7 C 0.67328(11) 0.80707(12) 0.12388(6) 0.0215(3) Uani 1 1 d .
C8 C 0.59638(10) 0.74317(12) 0.08267(6) 0.0208(3) Uani 1 1 d .
C9 C 0.63529(11) 0.69649(12) 0.02589(6) 0.0213(3) Uani 1 1 d .
C10 C 0.55536(12) 0.64161(14) -0.02434(7) 0.0292(3) Uani 1 1 d .
H10A H 0.5903 0.5667 -0.0417 0.044 Uiso 1 1 calc R
H10B H 0.5414 0.7030 -0.0579 0.044 Uiso 1 1 calc R
H10C H 0.4824 0.6194 -0.0061 0.044 Uiso 1 1 calc R
C11 C 0.75153(11) 0.70774(12) 0.01475(6) 0.0214(3) Uani 1 1 d .
C12 C 0.81275(11) 0.65529(13) -0.04033(6) 0.0258(3) Uani 1 1 d .
H12A H 0.7697 0.6732 -0.0804 0.031 Uiso 1 1 calc R
H12B H 0.8233 0.5640 -0.0361 0.031 Uiso 1 1 calc R
C13 C 0.92983(11) 0.72401(12) -0.03691(6) 0.0231(3) Uani 1 1 d .
C14 C 0.94692(11) 0.77134(13) 0.03188(6) 0.0243(3) Uani 1 1 d .
H14A H 0.9984 0.7151 0.0570 0.029 Uiso 1 1 calc R
H14B H 0.9795 0.8566 0.0331 0.029 Uiso 1 1 calc R
C15 C 0.82691(10) 0.77020(12) 0.05607(6) 0.0216(3) Uani 1 1 d .
C16 C 0.78926(11) 0.82369(12) 0.11116(6) 0.0230(3) Uani 1 1 d .
C17 C 0.86996(12) 0.89575(15) 0.15457(7) 0.0320(3) Uani 1 1 d .
H17A H 0.9396 0.9165 0.1327 0.048 Uiso 1 1 calc R
H17B H 0.8903 0.8450 0.1917 0.048 Uiso 1 1 calc R
H17C H 0.8325 0.9728 0.1676 0.048 Uiso 1 1 calc R
C18 C 0.47464(11) 0.71934(12) 0.09942(6) 0.0218(3) Uani 1 1 d .
C19 C 0.38528(11) 0.79435(13) 0.07455(6) 0.0248(3) Uani 1 1 d .
C20 C 0.33297(14) 0.97456(17) 0.01330(9) 0.0448(4) Uani 1 1 d .
H20A H 0.3689 1.0404 -0.0110 0.067 Uiso 1 1 calc R
H20B H 0.2942 1.0120 0.0486 0.067 Uiso 1 1 calc R
H20C H 0.2767 0.9297 -0.0138 0.067 Uiso 1 1 calc R
C21 C 0.27134(12) 0.77029(15) 0.08741(7) 0.0306(3) Uani 1 1 d .
H21 H 0.2115 0.8229 0.0712 0.037 Uiso 1 1 calc R
C22 C 0.24693(12) 0.66812(15) 0.12433(7) 0.0325(3) Uani 1 1 d .
H22 H 0.1696 0.6505 0.1334 0.039 Uiso 1 1 calc R
C23 C 0.33371(12) 0.59144(14) 0.14811(7) 0.0293(3) Uani 1 1 d .
H23 H 0.3151 0.5212 0.1729 0.035 Uiso 1 1 calc R
C24 C 0.44852(11) 0.61586(13) 0.13621(6) 0.0240(3) Uani 1 1 d .
C25 C 0.54140(12) 0.52866(13) 0.16052(7) 0.0301(3) Uani 1 1 d .
H25A H 0.5962 0.5746 0.1880 0.045 Uiso 1 1 calc R
H25B H 0.5814 0.4935 0.1251 0.045 Uiso 1 1 calc R
H25C H 0.5071 0.4610 0.1843 0.045 Uiso 1 1 calc R
C26 C 0.92288(11) 0.83271(13) -0.08324(6) 0.0247(3) Uani 1 1 d .
C27 C 0.90828(17) 0.87521(17) -0.19281(8) 0.0448(4) Uani 1 1 d .
H27A H 0.8575 0.8418 -0.2267 0.067 Uiso 1 1 calc R
H27B H 0.9849 0.8893 -0.2086 0.067 Uiso 1 1 calc R
H27C H 0.8772 0.9543 -0.1780 0.067 Uiso 1 1 calc R
C28 C 1.02860(12) 0.64067(14) -0.05580(6) 0.0274(3) Uani 1 1 d .
C29 C 1.22880(13) 0.6435(2) -0.07074(8) 0.0458(4) Uani 1 1 d .
H29A H 1.2959 0.6952 -0.0595 0.069 Uiso 1 1 calc R
H29B H 1.2249 0.6287 -0.1162 0.069 Uiso 1 1 calc R
H29C H 1.2353 0.5635 -0.0486 0.069 Uiso 1 1 calc R

loop_
_atom_site_aniso_label
_atom_site_aniso_U_11
_atom_site_aniso_U_22
_atom_site_aniso_U_33
_atom_site_aniso_U_23
_atom_site_aniso_U_13
_atom_site_aniso_U_12
O1 0.0460(6) 0.0374(6) 0.0274(6) 0.0015(4) 0.0015(5) 0.0103(5)
O2 0.0486(6) 0.0368(6) 0.0198(5) -0.0021(4) 0.0068(4) 0.0053(5)
O3 0.0233(5) 0.0339(5) 0.0373(6) 0.0114(4) 0.0036(4) 0.0042(4)
O4 0.0526(7) 0.0293(6) 0.0371(6) 0.0002(5) 0.0060(5) -0.0020(5)
O5 0.0507(7) 0.0348(6) 0.0232(5) 0.0020(4) 0.0006(5) 0.0008(5)
O6 0.0464(6) 0.0334(6) 0.0398(7) -0.0011(5) 0.0149(5) 0.0106(5)
O7 0.0205(5) 0.0549(7) 0.0392(6) -0.0092(5) 0.0052(4) 0.0066(5)
N1 0.0240(5) 0.0267(6) 0.0195(6) -0.0022(4) 0.0044(4) 0.0017(4)
C1 0.0281(7) 0.0322(7) 0.0214(7) -0.0014(5) 0.0036(5) -0.0009(6)
C2 0.0471(9) 0.0315(8) 0.0260(8) -0.0058(6) 0.0089(6) -0.0010(6)
C3 0.0353(7) 0.0299(7) 0.0308(8) -0.0053(6) 0.0089(6) 0.0060(6)
C4 0.0730(13) 0.0368(9) 0.0434(10) -0.0046(7) 0.0107(9) 0.0191(9)
C5 0.0316(8) 0.0568(11) 0.0528(11) -0.0130(9) 0.0151(7) 0.0028(8)
C6 0.0335(7) 0.0285(7) 0.0245(7) -0.0002(5) 0.0052(6) 0.0049(6)
C7 0.0224(6) 0.0241(6) 0.0183(6) 0.0004(5) 0.0030(5) 0.0021(5)
C8 0.0195(6) 0.0223(6) 0.0208(6) 0.0026(5) 0.0025(5) 0.0007(5)
C9 0.0222(6) 0.0215(6) 0.0204(6) 0.0011(5) 0.0020(5) -0.0014(5)
C10 0.0264(7) 0.0371(8) 0.0242(7) -0.0046(6) 0.0030(5) -0.0065(6)
C11 0.0228(6) 0.0219(6) 0.0197(6) 0.0006(5) 0.0034(5) 0.0008(5)
C12 0.0247(6) 0.0297(7) 0.0234(7) -0.0043(5) 0.0064(5) -0.0028(5)
C13 0.0203(6) 0.0267(7) 0.0227(7) -0.0019(5) 0.0045(5) 0.0017(5)
C14 0.0196(6) 0.0320(7) 0.0216(7) -0.0027(5) 0.0041(5) -0.0003(5)
C15 0.0189(6) 0.0250(6) 0.0211(6) 0.0014(5) 0.0022(5) 0.0011(5)
C16 0.0218(6) 0.0269(7) 0.0203(6) -0.0002(5) 0.0011(5) -0.0007(5)
C17 0.0244(7) 0.0457(9) 0.0261(7) -0.0084(6) 0.0027(5) -0.0066(6)
C18 0.0194(6) 0.0264(6) 0.0199(6) -0.0033(5) 0.0039(5) -0.0014(5)
C19 0.0230(6) 0.0296(7) 0.0220(7) -0.0007(5) 0.0033(5) -0.0010(5)
C20 0.0334(8) 0.0456(10) 0.0557(11) 0.0204(8) 0.0046(7) 0.0113(7)
C21 0.0204(6) 0.0416(8) 0.0298(8) -0.0002(6) 0.0016(5) 0.0015(6)
C22 0.0211(6) 0.0470(9) 0.0299(8) -0.0024(6) 0.0063(5) -0.0074(6)
C23 0.0312(7) 0.0340(7) 0.0231(7) -0.0004(6) 0.0058(5) -0.0094(6)
C24 0.0262(6) 0.0268(7) 0.0193(6) -0.0033(5) 0.0034(5) -0.0027(5)
C25 0.0328(7) 0.0275(7) 0.0301(8) 0.0031(6) 0.0023(6) -0.0001(6)
C26 0.0184(6) 0.0302(7) 0.0260(7) 0.0004(5) 0.0043(5) -0.0001(5)
C27 0.0586(11) 0.0476(10) 0.0277(8) 0.0109(7) -0.0036(7) -0.0059(8)
C28 0.0272(7) 0.0370(8) 0.0184(6) 0.0018(5) 0.0048(5) 0.0073(6)
C29 0.0234(7) 0.0759(13) 0.0384(9) -0.0077(9) 0.0043(6) 0.0166(8)

loop_
_atom_type_symbol
_atom_type_description
_atom_type_scat_dispersion_real
_atom_type_scat_dispersion_imag
_atom_type_scat_source
C C 0.0033 0.0016 'International Tables Vol C Tables 4.2.6.8 and 6.1.1.4'
H H 0.0000 0.0000 'International Tables Vol C Tables 4.2.6.8 and 6.1.1.4'
N N 0.0061 0.0033 'International Tables Vol C Tables 4.2.6.8 and 6.1.1.4'
O O 0.0106 0.0060 'International Tables Vol C Tables 4.2.6.8 and 6.1.1.4'

loop_
_geom_angle_atom_site_label_1
_geom_angle_atom_site_label_2
_geom_angle_atom_site_label_3
_geom_angle
C1 O2 C2 120.75(11)
C19 O3 C20 117.97(11)
C26 O5 C27 117.99(12)
C28 O7 C29 116.66(13)
C1 N1 C7 119.43(11)
C1 N1 C6 123.94(11)
C7 N1 C6 115.41(11)
O1 C1 O2 118.00(13)
O1 C1 N1 124.03(13)
O2 C1 N1 117.93(12)
O2 C2 C3 111.28(12)
O2 C2 H2A 109.4
C3 C2 H2A 109.4
O2 C2 H2B 109.4
C3 C2 H2B 109.4
H2A C2 H2B 108.0
C2 C3 C6 105.79(12)
C2 C3 C5 111.26(14)
C6 C3 C5 110.86(13)
C2 C3 C4 109.14(14)
C6 C3 C4 108.70(13)
C5 C3 C4 110.93(14)
C3 C4 H4A 109.5
C3 C4 H4B 109.5
H4A C4 H4B 109.5
C3 C4 H4C 109.5
H4A C4 H4C 109.5
H4B C4 H4C 109.5
C3 C5 H5A 109.5
C3 C5 H5B 109.5
H5A C5 H5B 109.5
C3 C5 H5C 109.5
H5A C5 H5C 109.5
H5B C5 H5C 109.5
N1 C6 C3 111.23(12)
N1 C6 H6A 109.4
C3 C6 H6A 109.4
N1 C6 H6B 109.4
C3 C6 H6B 109.4
H6A C6 H6B 108.0
C16 C7 C8 122.36(12)
C16 C7 N1 118.70(11)
C8 C7 N1 118.63(11)
C9 C8 C7 119.38(11)
C9 C8 C18 119.34(11)
C7 C8 C18 121.23(11)
C11 C9 C8 118.11(11)
C11 C9 C10 119.27(12)
C8 C9 C10 122.54(11)
C9 C10 H10A 109.5
C9 C10 H10B 109.5
H10A C10 H10B 109.5
C9 C10 H10C 109.5
H10A C10 H10C 109.5
H10B C10 H10C 109.5
C15 C11 C9 121.84(12)
C15 C11 C12 111.39(11)
C9 C11 C12 126.77(12)
C11 C12 C13 103.46(10)
C11 C12 H12A 111.1
C13 C12 H12A 111.1
C11 C12 H12B 111.1
C13 C12 H12B 111.1
H12A C12 H12B 109.0
C28 C13 C26 107.16(11)
C28 C13 C12 112.52(11)
C26 C13 C12 108.13(11)
C28 C13 C14 111.92(11)
C26 C13 C14 111.16(11)
C12 C13 C14 105.94(10)
C15 C14 C13 103.71(10)
C15 C14 H14A 111.0
C13 C14 H14A 111.0
C15 C14 H14B 111.0
C13 C14 H14B 111.0
H14A C14 H14B 109.0
C11 C15 C16 121.18(12)
C11 C15 C14 110.92(11)
C16 C15 C14 127.89(12)
C15 C16 C7 116.94(12)
C15 C16 C17 121.13(12)
C7 C16 C17 121.93(12)
C16 C17 H17A 109.5
C16 C17 H17B 109.5
H17A C17 H17B 109.5
C16 C17 H17C 109.5
H17A C17 H17C 109.5
H17B C17 H17C 109.5
C24 C18 C19 119.32(12)
C24 C18 C8 120.00(12)
C19 C18 C8 120.51(12)
O3 C19 C21 123.55(12)
O3 C19 C18 115.17(11)
C21 C19 C18 121.28(13)
O3 C20 H20A 109.5
O3 C20 H20B 109.5
H20A C20 H20B 109.5
O3 C20 H20C 109.5
H20A C20 H20C 109.5
H20B C20 H20C 109.5
C22 C21 C19 118.70(13)
C22 C21 H21 120.6
C19 C21 H21 120.6
C23 C22 C21 120.83(13)
C23 C22 H22 119.6
C21 C22 H22 119.6
C22 C23 C24 120.89(13)
C22 C23 H23 119.6
C24 C23 H23 119.6
C23 C24 C18 118.95(13)
C23 C24 C25 120.09(12)
C18 C24 C25 120.91(12)
C24 C25 H25A 109.5
C24 C25 H25B 109.5
H25A C25 H25B 109.5
C24 C25 H25C 109.5
H25A C25 H25C 109.5
H25B C25 H25C 109.5
O4 C26 O5 124.57(13)
O4 C26 C13 126.31(13)
O5 C26 C13 109.07(11)
O5 C27 H27A 109.5
O5 C27 H27B 109.5
H27A C27 H27B 109.5
O5 C27 H27C 109.5
H27A C27 H27C 109.5
H27B C27 H27C 109.5
O6 C28 O7 124.80(13)
O6 C28 C13 126.30(13)
O7 C28 C13 108.89(12)
O7 C29 H29A 109.5
O7 C29 H29B 109.5
H29A C29 H29B 109.5
O7 C29 H29C 109.5
H29A C29 H29C 109.5
H29B C29 H29C 109.5

loop_
_geom_bond_atom_site_label_1
_geom_bond_atom_site_label_2
_geom_bond_distance
O1 C1 1.2144(18)
O2 C1 1.3497(17)
O2 C2 1.4502(19)
O3 C19 1.3709(17)
O3 C20 1.4232(18)
O4 C26 1.1962(18)
O5 C26 1.3367(17)
O5 C27 1.4355(19)
O6 C28 1.1961(19)
O7 C28 1.3371(18)
O7 C29 1.4471(18)
N1 C1 1.3585(18)
N1 C7 1.4446(16)
N1 C6 1.4703(18)
C2 C3 1.509(2)
C2 H2A 0.9900
C2 H2B 0.9900
C3 C6 1.524(2)
C3 C5 1.530(2)
C3 C4 1.530(2)
C4 H4A 0.9800
C4 H4B 0.9800
C4 H4C 0.9800
C5 H5A 0.9800
C5 H5B 0.9800
C5 H5C 0.9800
C6 H6A 0.9900
C6 H6B 0.9900
C7 C16 1.4025(17)
C7 C8 1.4047(18)
C8 C9 1.4031(18)
C8 C18 1.5010(17)
C9 C11 1.3917(18)
C9 C10 1.5066(18)
C10 H10A 0.9800
C10 H10B 0.9800
C10 H10C 0.9800
C11 C15 1.3878(18)
C11 C12 1.5092(18)
C12 C13 1.5500(18)
C12 H12A 0.9900
C12 H12B 0.9900
C13 C28 1.5258(18)
C13 C26 1.5269(19)
C13 C14 1.5552(19)
C14 C15 1.5127(17)
C14 H14A 0.9900
C14 H14B 0.9900
C15 C16 1.3946(19)
C16 C17 1.5030(18)
C17 H17A 0.9800
C17 H17B 0.9800
C17 H17C 0.9800
C18 C24 1.3997(19)
C18 C19 1.4012(19)
C19 C21 1.3926(19)
C20 H20A 0.9800
C20 H20B 0.9800
C20 H20C 0.9800
C21 C22 1.385(2)
C21 H21 0.9500
C22 C23 1.382(2)
C22 H22 0.9500
C23 C24 1.3983(19)
C23 H23 0.9500
C24 C25 1.5049(19)
C25 H25A 0.9800
C25 H25B 0.9800
C25 H25C 0.9800
C27 H27A 0.9800
C27 H27B 0.9800
C27 H27C 0.9800
C29 H29A 0.9800
C29 H29B 0.9800
C29 H29C 0.9800

loop_
_geom_torsion_atom_site_label_1
_geom_torsion_atom_site_label_2
_geom_torsion_atom_site_label_3
_geom_torsion_atom_site_label_4
_geom_torsion
C2 O2 C1 O1 167.91(14)
C2 O2 C1 N1 -14.3(2)
C7 N1 C1 O1 -9.3(2)
C6 N1 C1 O1 -176.12(14)
C7 N1 C1 O2 173.07(12)
C6 N1 C1 O2 6.3(2)
C1 O2 C2 C3 42.88(18)
O2 C2 C3 C6 -58.78(16)
O2 C2 C3 C5 61.68(16)
O2 C2 C3 C4 -175.58(13)
C1 N1 C6 C3 -26.59(19)
C7 N1 C6 C3 166.12(12)
C2 C3 C6 N1 50.40(16)
C5 C3 C6 N1 -70.33(17)
C4 C3 C6 N1 167.49(13)
C1 N1 C7 C16 -74.98(16)
C6 N1 C7 C16 92.91(14)
C1 N1 C7 C8 111.26(14)
C6 N1 C7 C8 -80.85(15)
C16 C7 C8 C9 -1.59(19)
N1 C7 C8 C9 171.93(11)
C16 C7 C8 C18 175.89(12)
N1 C7 C8 C18 -10.59(18)
C7 C8 C9 C11 4.59(18)
C18 C8 C9 C11 -172.94(12)
C7 C8 C9 C10 -172.02(12)
C18 C8 C9 C10 10.45(19)
C8 C9 C11 C15 -4.18(19)
C10 C9 C11 C15 172.55(12)
C8 C9 C11 C12 174.76(12)
C10 C9 C11 C12 -8.5(2)
C15 C11 C12 C13 -14.86(15)
C9 C11 C12 C13 166.11(12)
C11 C12 C13 C28 143.59(11)
C11 C12 C13 C26 -98.25(12)
C11 C12 C13 C14 21.00(13)
C28 C13 C14 C15 -142.74(11)
C26 C13 C14 C15 97.47(12)
C12 C13 C14 C15 -19.77(13)
C9 C11 C15 C16 0.6(2)
C12 C11 C15 C16 -178.49(12)
C9 C11 C15 C14 -178.54(12)
C12 C11 C15 C14 2.38(15)
C13 C14 C15 C11 11.15(14)
C13 C14 C15 C16 -167.92(13)
C11 C15 C16 C7 2.46(19)
C14 C15 C16 C7 -178.56(13)
C11 C15 C16 C17 -177.50(13)
C14 C15 C16 C17 1.5(2)
C8 C7 C16 C15 -1.96(19)
N1 C7 C16 C15 -175.47(11)
C8 C7 C16 C17 178.00(13)
N1 C7 C16 C17 4.49(19)
C9 C8 C18 C24 93.20(15)
C7 C8 C18 C24 -84.28(16)
C9 C8 C18 C19 -81.87(16)
C7 C8 C18 C19 100.65(15)
C20 O3 C19 C21 5.1(2)
C20 O3 C19 C18 -175.85(14)
C24 C18 C19 O3 -176.94(12)
C8 C18 C19 O3 -1.84(18)
C24 C18 C19 C21 2.1(2)
C8 C18 C19 C21 177.19(13)
O3 C19 C21 C22 177.39(14)
C18 C19 C21 C22 -1.6(2)
C19 C21 C22 C23 0.1(2)
C21 C22 C23 C24 0.8(2)
C22 C23 C24 C18 -0.3(2)
C22 C23 C24 C25 -177.76(13)
C19 C18 C24 C23 -1.14(19)
C8 C18 C24 C23 -176.27(12)
C19 C18 C24 C25 176.30(12)
C8 C18 C24 C25 1.18(19)
C27 O5 C26 O4 2.1(2)
C27 O5 C26 C13 179.82(12)
C28 C13 C26 O4 -129.02(15)
C12 C13 C26 O4 109.46(15)
C14 C13 C26 O4 -6.43(19)
C28 C13 C26 O5 53.32(14)
C12 C13 C26 O5 -68.21(13)
C14 C13 C26 O5 175.91(10)
C29 O7 C28 O6 1.9(2)
C29 O7 C28 C13 -178.68(12)
C26 C13 C28 O6 -120.65(15)
C12 C13 C28 O6 -1.9(2)
C14 C13 C28 O6 117.25(16)
C26 C13 C28 O7 59.98(14)
C12 C13 C28 O7 178.71(11)
C14 C13 C28 O7 -62.12(14)

loop_
_cod_related_entry_id
_cod_related_entry_database
_cod_related_entry_code
1 ChemSpider 30651632
